data_4129649
loop_
_publ_author_name
'Gandhamsetty, Narasimhulu'
'Park, Sehoon'
'Chang, Sukbok'

_publ_section_title
;
 Selective Silylative Reduction of Pyridines Leading to Structurally
 Diverse Azacyclic Compounds with the Formation of sp&#x00B3; C-Si Bonds.
;
_journal_issue 48
_journal_name_full 'Journal of the American Chemical Society'
_journal_page_first 15176
_journal_page_last 15184
_journal_paper_doi 10.1021/jacs.5b09209
_journal_volume 137
_journal_year 2015
_chemical_formula_moiety 'C22 H34 N2 O3 S Si2'
_chemical_formula_sum 'C22 H34 N2 O3 S Si2'
_chemical_formula_weight 462.75
_chemical_name_systematic
; 
 'GNL-15'
;
_space_group_IT_number 2
_space_group_name_Hall '-P 1'
_space_group_name_H-M_alt 'P -1'
_symmetry_cell_setting triclinic
_symmetry_space_group_name_Hall '-P 1'
_symmetry_space_group_name_H-M 'P -1'
_atom_sites_solution_hydrogens geom
_atom_sites_solution_primary direct
_atom_sites_solution_secondary difmap
_audit_creation_method SHELXTL
_cell_angle_alpha 92.26(3)
_cell_angle_beta 100.248(10)
_cell_angle_gamma 97.674(13)
_cell_formula_units_Z 2
_cell_length_a 8.798(3)
_cell_length_b 8.917(5)
_cell_length_c 15.981(7)
_cell_measurement_temperature 193(2)
_cell_volume 1220.1(10)
_computing_cell_refinement 'Bruker SAINT'
_computing_data_collection 'Bruker APEX2'
_computing_data_reduction 'Bruker SAINT'
_computing_molecular_graphics 'Bruker SHELXTL'
_computing_publication_material 'Bruker SHELXTL'
_computing_structure_refinement 'Bruker SHELXTL'
_computing_structure_solution 'Bruker SHELXTL'
_diffrn_ambient_temperature 193(2)
_diffrn_measured_fraction_theta_full 0.991
_diffrn_measured_fraction_theta_max 0.991
_diffrn_measurement_device_type 'PHOTON 100 CMOS'
_diffrn_measurement_method '\f and \w scans'
_diffrn_radiation_monochromator graphite
_diffrn_radiation_source 'fine-focus sealed tube'
_diffrn_radiation_type MoK\a
_diffrn_radiation_wavelength 0.71073
_diffrn_reflns_av_R_equivalents 0.0887
_diffrn_reflns_av_sigmaI/netI 0.0383
_diffrn_reflns_limit_h_max 11
_diffrn_reflns_limit_h_min -11
_diffrn_reflns_limit_k_max 11
_diffrn_reflns_limit_k_min -11
_diffrn_reflns_limit_l_max 21
_diffrn_reflns_limit_l_min -21
_diffrn_reflns_number 68834
_diffrn_reflns_theta_full 28.43
_diffrn_reflns_theta_max 28.43
_diffrn_reflns_theta_min 2.31
_exptl_absorpt_coefficient_mu 0.256
_exptl_absorpt_correction_T_max 0.9873
_exptl_absorpt_correction_T_min 0.9317
_exptl_absorpt_correction_type multi-scan
_exptl_absorpt_process_details 'Bruker SADABS'
_exptl_crystal_colour colourless
_exptl_crystal_density_diffrn 1.260
_exptl_crystal_density_method 'not measured'
_exptl_crystal_description Block
_exptl_crystal_F_000 496
_exptl_crystal_size_max 0.28
_exptl_crystal_size_mid 0.18
_exptl_crystal_size_min 0.05
_refine_diff_density_max 0.787
_refine_diff_density_min -0.361
_refine_diff_density_rms 0.065
_refine_ls_extinction_method none
_refine_ls_goodness_of_fit_ref 1.043
_refine_ls_hydrogen_treatment constr
_refine_ls_matrix_type full
_refine_ls_number_parameters 275
_refine_ls_number_reflns 6078
_refine_ls_number_restraints 0
_refine_ls_restrained_S_all 1.043
_refine_ls_R_factor_all 0.0719
_refine_ls_R_factor_gt 0.0485
_refine_ls_shift/su_max 0.000
_refine_ls_shift/su_mean 0.000
_refine_ls_structure_factor_coef Fsqd
_refine_ls_weighting_details 'calc w=1/[\s^2^(Fo^2^)+(0.0492P)^2^+1.0908P] where P=(Fo^2^+2Fc^2^)/3'
_refine_ls_weighting_scheme calc
_refine_ls_wR_factor_gt 0.1130
_refine_ls_wR_factor_ref 0.1302
_reflns_number_gt 4578
_reflns_number_total 6078
_reflns_threshold_expression >2sigma(I)
_cod_data_source_file ja5b09209_si_005.cif
_cod_data_source_block GNL15
_cod_depositor_comments
;
The following automatic conversions were performed:

data item '_exptl_absorpt_correction_type' value 'Multi-scan' was
changed to 'multi-scan' in accordance with the
/home/saulius/struct/COD-crude-data/automatic-downloads/DataCite-retrospective/ACS/depositions/lib/dictionaries/cif_core.dic
dictionary named 'cif_core.dic' version 2.4.2 last updated on
2011-04-26.

data item '_symmetry_cell_setting' value 'Triclinic' was changed to
'triclinic' in accordance with the
/home/saulius/struct/COD-crude-data/automatic-downloads/DataCite-retrospective/ACS/depositions/lib/dictionaries/cif_core.dic
dictionary named 'cif_core.dic' version 2.4.2 last updated on
2011-04-26.

Automatic conversion script
Id: cif_fix_values 6909 2019-04-08 15:41:33Z antanas 
;
_cod_original_sg_symbol_H-M P-1
_cod_database_code 4129649

loop_
_symmetry_equiv_pos_as_xyz
'x, y, z'
'-x, -y, -z'

loop_
_atom_site_label
_atom_site_type_symbol
_atom_site_fract_x
_atom_site_fract_y
_atom_site_fract_z
_atom_site_U_iso_or_equiv
_atom_site_adp_type
_atom_site_occupancy
_atom_site_symmetry_multiplicity
_atom_site_calc_flag
_atom_site_refinement_flags
C1 C 0.4295(2) 0.1037(2) 0.11800(13) 0.0288(4) Uani 1 1 d .
C2 C 0.4377(3) -0.0410(2) 0.14238(14) 0.0364(5) Uani 1 1 d .
H2 H 0.3530 -0.0945 0.1634 0.044 Uiso 1 1 calc R
C3 C 0.5706(3) -0.1119(3) 0.13671(16) 0.0478(6) Uani 1 1 d .
H3 H 0.5749 -0.2122 0.1540 0.057 Uiso 1 1 calc R
C4 C 0.6929(3) -0.0351(3) 0.10621(16) 0.0465(6) Uani 1 1 d .
H4 H 0.7818 -0.0831 0.1023 0.056 Uiso 1 1 calc R
C5 C 0.6888(2) 0.1134(3) 0.08072(14) 0.0358(5) Uani 1 1 d .
C6 C 0.8121(3) 0.1967(3) 0.04811(16) 0.0458(6) Uani 1 1 d .
H6 H 0.9031 0.1527 0.0435 0.055 Uiso 1 1 calc R
C7 C 0.7998(3) 0.3384(3) 0.02369(16) 0.0467(6) Uani 1 1 d .
H7 H 0.8817 0.3950 0.0018 0.056 Uiso 1 1 calc R
C8 C 0.6643(3) 0.4007(3) 0.03109(15) 0.0406(5) Uani 1 1 d .
H8 H 0.6574 0.5002 0.0131 0.049 Uiso 1 1 calc R
N1 N 0.5455(2) 0.3305(2) 0.06137(12) 0.0334(4) Uani 1 1 d .
C9 C 0.5554(2) 0.1867(2) 0.08642(13) 0.0294(4) Uani 1 1 d .
S1 S 0.25844(6) 0.18246(6) 0.13086(3) 0.02925(13) Uani 1 1 d .
O1 O 0.14887(18) 0.05795(18) 0.14802(11) 0.0408(4) Uani 1 1 d .
O2 O 0.21144(17) 0.27447(18) 0.06232(10) 0.0357(3) Uani 1 1 d .
N2 N 0.30536(19) 0.29292(19) 0.21920(11) 0.0275(3) Uani 1 1 d .
C10 C 0.3590(2) 0.2140(2) 0.29646(14) 0.0325(4) Uani 1 1 d .
H10A H 0.4685 0.1973 0.2985 0.039 Uiso 1 1 calc R
H10B H 0.2940 0.1138 0.2945 0.039 Uiso 1 1 calc R
C11 C 0.3469(2) 0.3086(2) 0.37594(14) 0.0317(4) Uani 1 1 d .
H11 H 0.3962 0.2576 0.4263 0.038 Uiso 1 1 calc R
C12 C 0.4454(3) 0.4653(3) 0.37600(15) 0.0377(5) Uani 1 1 d .
H12A H 0.5566 0.4529 0.3800 0.045 Uiso 1 1 calc R
H12B H 0.4361 0.5294 0.4263 0.045 Uiso 1 1 calc R
C13 C 0.3900(3) 0.5440(2) 0.29376(14) 0.0356(5) Uani 1 1 d .
H13 H 0.4656 0.6384 0.2941 0.043 Uiso 1 1 calc R
C14 C 0.4016(3) 0.4417(2) 0.21625(14) 0.0351(5) Uani 1 1 d .
H14A H 0.3636 0.4892 0.1630 0.042 Uiso 1 1 calc R
H14B H 0.5117 0.4277 0.2173 0.042 Uiso 1 1 calc R
Si1 Si 0.14022(7) 0.32686(6) 0.38990(4) 0.02781(14) Uani 1 1 d .
O3 O 0.09985(18) 0.48756(17) 0.35115(10) 0.0363(4) Uani 1 1 d .
Si2 Si 0.19213(8) 0.60498(6) 0.29418(4) 0.03327(15) Uani 1 1 d .
C15 C 0.1339(3) 0.3413(3) 0.50621(15) 0.0390(5) Uani 1 1 d .
H15A H 0.2048 0.4333 0.5324 0.047 Uiso 1 1 calc R
H15B H 0.0269 0.3557 0.5127 0.047 Uiso 1 1 calc R
C16 C 0.1788(4) 0.2061(4) 0.55623(19) 0.0606(8) Uani 1 1 d .
H16A H 0.1090 0.1140 0.5316 0.091 Uiso 1 1 calc R
H16B H 0.1693 0.2240 0.6159 0.091 Uiso 1 1 calc R
H16C H 0.2868 0.1937 0.5533 0.091 Uiso 1 1 calc R
C17 C -0.0061(3) 0.1691(3) 0.33296(16) 0.0396(5) Uani 1 1 d .
H17A H 0.0100 0.1573 0.2734 0.047 Uiso 1 1 calc R
H17B H 0.0128 0.0739 0.3602 0.047 Uiso 1 1 calc R
C18 C -0.1755(3) 0.1913(4) 0.3319(2) 0.0625(8) Uani 1 1 d .
H18A H -0.1945 0.1972 0.3904 0.094 Uiso 1 1 calc R
H18B H -0.2451 0.1055 0.2994 0.094 Uiso 1 1 calc R
H18C H -0.1956 0.2854 0.3051 0.094 Uiso 1 1 calc R
C19 C 0.2170(4) 0.7989(3) 0.34686(17) 0.0511(7) Uani 1 1 d .
H19A H 0.2541 0.8719 0.3073 0.061 Uiso 1 1 calc R
H19B H 0.1129 0.8208 0.3548 0.061 Uiso 1 1 calc R
C20 C 0.3260(4) 0.8294(4) 0.4314(2) 0.0759(10) Uani 1 1 d .
H20A H 0.2964 0.7534 0.4705 0.114 Uiso 1 1 calc R
H20B H 0.3194 0.9307 0.4554 0.114 Uiso 1 1 calc R
H20C H 0.4331 0.8241 0.4236 0.114 Uiso 1 1 calc R
C21 C 0.0733(4) 0.6062(3) 0.18598(17) 0.0547(7) Uani 1 1 d .
H21A H 0.1328 0.6735 0.1516 0.066 Uiso 1 1 calc R
H21B H 0.0561 0.5025 0.1583 0.066 Uiso 1 1 calc R
C22 C -0.0841(5) 0.6589(4) 0.1856(3) 0.0978(16) Uani 1 1 d .
H22A H -0.1461 0.5897 0.2169 0.147 Uiso 1 1 calc R
H22B H -0.1392 0.6594 0.1267 0.147 Uiso 1 1 calc R
H22C H -0.0684 0.7615 0.2129 0.147 Uiso 1 1 calc R

loop_
_atom_site_aniso_label
_atom_site_aniso_U_11
_atom_site_aniso_U_22
_atom_site_aniso_U_33
_atom_site_aniso_U_23
_atom_site_aniso_U_13
_atom_site_aniso_U_12
C1 0.0311(10) 0.0276(10) 0.0299(10) -0.0017(8) 0.0081(8) 0.0094(8)
C2 0.0486(13) 0.0295(11) 0.0343(11) 0.0014(9) 0.0136(10) 0.0091(9)
C3 0.0716(18) 0.0362(13) 0.0415(13) 0.0037(10) 0.0099(12) 0.0288(12)
C4 0.0499(14) 0.0578(16) 0.0370(13) -0.0008(11) 0.0059(11) 0.0307(12)
C5 0.0301(10) 0.0502(13) 0.0288(11) -0.0038(9) 0.0039(8) 0.0162(9)
C6 0.0257(11) 0.0732(18) 0.0388(13) -0.0071(12) 0.0062(9) 0.0109(11)
C7 0.0327(12) 0.0642(17) 0.0414(13) -0.0037(12) 0.0127(10) -0.0052(11)
C8 0.0392(12) 0.0441(13) 0.0376(12) 0.0028(10) 0.0117(10) -0.0041(10)
N1 0.0311(9) 0.0332(9) 0.0373(10) 0.0027(8) 0.0106(7) 0.0035(7)
C9 0.0286(10) 0.0356(11) 0.0246(10) -0.0017(8) 0.0054(8) 0.0074(8)
S1 0.0254(2) 0.0282(3) 0.0352(3) -0.0008(2) 0.0093(2) 0.00338(18)
O1 0.0325(8) 0.0352(8) 0.0537(10) -0.0028(7) 0.0144(7) -0.0057(6)
O2 0.0309(8) 0.0419(9) 0.0357(8) 0.0013(7) 0.0073(6) 0.0088(6)
N2 0.0292(8) 0.0255(8) 0.0295(9) 0.0011(7) 0.0100(7) 0.0039(6)
C10 0.0306(10) 0.0323(11) 0.0386(12) 0.0047(9) 0.0112(9) 0.0124(8)
C11 0.0305(10) 0.0358(11) 0.0315(11) 0.0060(9) 0.0074(8) 0.0110(8)
C12 0.0318(11) 0.0443(13) 0.0349(12) -0.0048(10) 0.0067(9) 0.0002(9)
C13 0.0425(12) 0.0295(11) 0.0341(11) -0.0040(9) 0.0166(9) -0.0077(9)
C14 0.0388(11) 0.0321(11) 0.0351(11) -0.0022(9) 0.0167(9) -0.0040(9)
Si1 0.0300(3) 0.0243(3) 0.0325(3) 0.0056(2) 0.0115(2) 0.0072(2)
O3 0.0386(8) 0.0295(8) 0.0471(9) 0.0114(7) 0.0165(7) 0.0138(6)
Si2 0.0504(4) 0.0205(3) 0.0300(3) 0.0022(2) 0.0104(3) 0.0048(2)
C15 0.0422(12) 0.0422(13) 0.0352(12) 0.0042(10) 0.0128(10) 0.0075(10)
C16 0.073(2) 0.072(2) 0.0476(16) 0.0278(15) 0.0242(14) 0.0236(16)
C17 0.0366(12) 0.0357(12) 0.0481(14) -0.0015(10) 0.0152(10) 0.0026(9)
C18 0.0371(14) 0.071(2) 0.077(2) -0.0178(16) 0.0151(14) 0.0011(13)
C19 0.084(2) 0.0247(11) 0.0453(14) -0.0028(10) 0.0172(13) 0.0062(12)
C20 0.083(2) 0.061(2) 0.075(2) -0.0373(17) -0.0008(18) 0.0142(17)
C21 0.087(2) 0.0356(13) 0.0371(13) 0.0021(10) -0.0014(13) 0.0113(13)
C22 0.121(3) 0.077(2) 0.082(3) -0.026(2) -0.047(2) 0.063(2)

loop_
_atom_type_symbol
_atom_type_description
_atom_type_scat_dispersion_real
_atom_type_scat_dispersion_imag
_atom_type_scat_source
C C 0.0033 0.0016 'International Tables Vol C Tables 4.2.6.8 and 6.1.1.4'
H H 0.0000 0.0000 'International Tables Vol C Tables 4.2.6.8 and 6.1.1.4'
N N 0.0061 0.0033 'International Tables Vol C Tables 4.2.6.8 and 6.1.1.4'
O O 0.0106 0.0060 'International Tables Vol C Tables 4.2.6.8 and 6.1.1.4'
Si Si 0.0817 0.0704 'International Tables Vol C Tables 4.2.6.8 and 6.1.1.4'
S S 0.1246 0.1234 'International Tables Vol C Tables 4.2.6.8 and 6.1.1.4'

loop_
_geom_angle_atom_site_label_1
_geom_angle_atom_site_label_2
_geom_angle_atom_site_label_3
_geom_angle
C2 C1 C9 120.59(19)
C2 C1 S1 116.73(17)
C9 C1 S1 122.65(16)
C1 C2 C3 121.0(2)
C1 C2 H2 119.5
C3 C2 H2 119.5
C4 C3 C2 119.7(2)
C4 C3 H3 120.1
C2 C3 H3 120.1
C3 C4 C5 120.9(2)
C3 C4 H4 119.5
C5 C4 H4 119.5
C4 C5 C6 122.9(2)
C4 C5 C9 120.0(2)
C6 C5 C9 117.2(2)
C7 C6 C5 119.9(2)
C7 C6 H6 120.1
C5 C6 H6 120.1
C6 C7 C8 119.0(2)
C6 C7 H7 120.5
C8 C7 H7 120.5
N1 C8 C7 124.5(2)
N1 C8 H8 117.7
C7 C8 H8 117.7
C8 N1 C9 117.50(19)
N1 C9 C1 120.18(18)
N1 C9 C5 121.96(19)
C1 C9 C5 117.9(2)
O2 S1 O1 118.87(10)
O2 S1 N2 107.78(10)
O1 S1 N2 105.76(10)
O2 S1 C1 111.21(10)
O1 S1 C1 105.94(10)
N2 S1 C1 106.54(9)
C10 N2 C14 112.64(17)
C10 N2 S1 114.32(14)
C14 N2 S1 117.43(14)
N2 C10 C11 110.01(17)
N2 C10 H10A 109.7
C11 C10 H10A 109.7
N2 C10 H10B 109.7
C11 C10 H10B 109.7
H10A C10 H10B 108.2
C10 C11 C12 108.45(18)
C10 C11 Si1 114.94(15)
C12 C11 Si1 111.52(15)
C10 C11 H11 107.2
C12 C11 H11 107.2
Si1 C11 H11 107.2
C11 C12 C13 110.67(18)
C11 C12 H12A 109.5
C13 C12 H12A 109.5
C11 C12 H12B 109.5
C13 C12 H12B 109.5
H12A C12 H12B 108.1
C14 C13 C12 108.94(19)
C14 C13 Si2 115.66(16)
C12 C13 Si2 110.84(14)
C14 C13 H13 107.0
C12 C13 H13 107.0
Si2 C13 H13 107.0
N2 C14 C13 108.71(16)
N2 C14 H14A 109.9
C13 C14 H14A 109.9
N2 C14 H14B 109.9
C13 C14 H14B 109.9
H14A C14 H14B 108.3
O3 Si1 C17 109.08(11)
O3 Si1 C15 107.47(10)
C17 Si1 C15 111.33(11)
O3 Si1 C11 106.84(9)
C17 Si1 C11 112.81(10)
C15 Si1 C11 109.07(10)
Si1 O3 Si2 131.35(10)
O3 Si2 C21 109.84(12)
O3 Si2 C19 108.01(11)
C21 Si2 C19 108.26(13)
O3 Si2 C13 107.40(9)
C21 Si2 C13 113.41(12)
C19 Si2 C13 109.79(12)
C16 C15 Si1 116.03(18)
C16 C15 H15A 108.3
Si1 C15 H15A 108.3
C16 C15 H15B 108.3
Si1 C15 H15B 108.3
H15A C15 H15B 107.4
C15 C16 H16A 109.5
C15 C16 H16B 109.5
H16A C16 H16B 109.5
C15 C16 H16C 109.5
H16A C16 H16C 109.5
H16B C16 H16C 109.5
C18 C17 Si1 114.35(18)
C18 C17 H17A 108.7
Si1 C17 H17A 108.7
C18 C17 H17B 108.7
Si1 C17 H17B 108.7
H17A C17 H17B 107.6
C17 C18 H18A 109.5
C17 C18 H18B 109.5
H18A C18 H18B 109.5
C17 C18 H18C 109.5
H18A C18 H18C 109.5
H18B C18 H18C 109.5
C20 C19 Si2 117.5(2)
C20 C19 H19A 107.9
Si2 C19 H19A 107.9
C20 C19 H19B 107.9
Si2 C19 H19B 107.9
H19A C19 H19B 107.2
C19 C20 H20A 109.5
C19 C20 H20B 109.5
H20A C20 H20B 109.5
C19 C20 H20C 109.5
H20A C20 H20C 109.5
H20B C20 H20C 109.5
C22 C21 Si2 113.8(2)
C22 C21 H21A 108.8
Si2 C21 H21A 108.8
C22 C21 H21B 108.8
Si2 C21 H21B 108.8
H21A C21 H21B 107.7
C21 C22 H22A 109.5
C21 C22 H22B 109.5
H22A C22 H22B 109.5
C21 C22 H22C 109.5
H22A C22 H22C 109.5
H22B C22 H22C 109.5

loop_
_geom_bond_atom_site_label_1
_geom_bond_atom_site_label_2
_geom_bond_distance
C1 C2 1.370(3)
C1 C9 1.428(3)
C1 S1 1.784(2)
C2 C3 1.416(3)
C2 H2 0.9500
C3 C4 1.372(4)
C3 H3 0.9500
C4 C5 1.404(4)
C4 H4 0.9500
C5 C6 1.420(3)
C5 C9 1.432(3)
C6 C7 1.349(4)
C6 H6 0.9500
C7 C8 1.402(4)
C7 H7 0.9500
C8 N1 1.322(3)
C8 H8 0.9500
N1 C9 1.368(3)
S1 O2 1.4297(17)
S1 O1 1.4386(16)
S1 N2 1.6457(19)
N2 C10 1.481(3)
N2 C14 1.483(3)
C10 C11 1.524(3)
C10 H10A 0.9900
C10 H10B 0.9900
C11 C12 1.542(3)
C11 Si1 1.898(2)
C11 H11 1.0000
C12 C13 1.548(3)
C12 H12A 0.9900
C12 H12B 0.9900
C13 C14 1.536(3)
C13 Si2 1.892(3)
C13 H13 1.0000
C14 H14A 0.9900
C14 H14B 0.9900
Si1 O3 1.6404(17)
Si1 C17 1.860(2)
Si1 C15 1.869(2)
O3 Si2 1.6419(17)
Si2 C21 1.856(3)
Si2 C19 1.862(3)
C15 C16 1.530(4)
C15 H15A 0.9900
C15 H15B 0.9900
C16 H16A 0.9800
C16 H16B 0.9800
C16 H16C 0.9800
C17 C18 1.527(3)
C17 H17A 0.9900
C17 H17B 0.9900
C18 H18A 0.9800
C18 H18B 0.9800
C18 H18C 0.9800
C19 C20 1.504(4)
C19 H19A 0.9900
C19 H19B 0.9900
C20 H20A 0.9800
C20 H20B 0.9800
C20 H20C 0.9800
C21 C22 1.519(5)
C21 H21A 0.9900
C21 H21B 0.9900
C22 H22A 0.9800
C22 H22B 0.9800
C22 H22C 0.9800

loop_
_geom_torsion_atom_site_label_1
_geom_torsion_atom_site_label_2
_geom_torsion_atom_site_label_3
_geom_torsion_atom_site_label_4
_geom_torsion
C9 C1 C2 C3 -0.2(3)
S1 C1 C2 C3 -178.35(18)
C1 C2 C3 C4 -0.2(4)
C2 C3 C4 C5 0.2(4)
C3 C4 C5 C6 -179.5(2)
C3 C4 C5 C9 0.0(4)
C4 C5 C6 C7 179.1(2)
C9 C5 C6 C7 -0.4(3)
C5 C6 C7 C8 0.0(4)
C6 C7 C8 N1 0.6(4)
C7 C8 N1 C9 -0.6(3)
C8 N1 C9 C1 -178.7(2)
C8 N1 C9 C5 0.2(3)
C2 C1 C9 N1 179.3(2)
S1 C1 C9 N1 -2.6(3)
C2 C1 C9 C5 0.4(3)
S1 C1 C9 C5 178.48(16)
C4 C5 C9 N1 -179.2(2)
C6 C5 C9 N1 0.3(3)
C4 C5 C9 C1 -0.3(3)
C6 C5 C9 C1 179.18(19)
C2 C1 S1 O2 -142.94(17)
C9 C1 S1 O2 38.9(2)
C2 C1 S1 O1 -12.4(2)
C9 C1 S1 O1 169.41(17)
C2 C1 S1 N2 99.87(18)
C9 C1 S1 N2 -78.29(19)
O2 S1 N2 C10 -179.24(13)
O1 S1 N2 C10 52.63(16)
C1 S1 N2 C10 -59.80(16)
O2 S1 N2 C14 -43.98(17)
O1 S1 N2 C14 -172.11(15)
C1 S1 N2 C14 75.46(17)
C14 N2 C10 C11 61.6(2)
S1 N2 C10 C11 -161.05(14)
N2 C10 C11 C12 -57.8(2)
N2 C10 C11 Si1 67.8(2)
C10 C11 C12 C13 57.3(2)
Si1 C11 C12 C13 -70.2(2)
C11 C12 C13 C14 -57.9(2)
C11 C12 C13 Si2 70.4(2)
C10 N2 C14 C13 -61.1(2)
S1 N2 C14 C13 162.93(15)
C12 C13 C14 N2 57.9(2)
Si2 C13 C14 N2 -67.7(2)
C10 C11 Si1 O3 -96.14(17)
C12 C11 Si1 O3 27.82(17)
C10 C11 Si1 C17 23.71(19)
C12 C11 Si1 C17 147.67(16)
C10 C11 Si1 C15 147.97(16)
C12 C11 Si1 C15 -88.06(17)
C17 Si1 O3 Si2 -111.30(15)
C15 Si1 O3 Si2 127.88(15)
C11 Si1 O3 Si2 10.93(17)
Si1 O3 Si2 C21 113.28(16)
Si1 O3 Si2 C19 -128.85(16)
Si1 O3 Si2 C13 -10.49(17)
C14 C13 Si2 O3 96.01(17)
C12 C13 Si2 O3 -28.61(17)
C14 C13 Si2 C21 -25.5(2)
C12 C13 Si2 C21 -150.17(16)
C14 C13 Si2 C19 -146.79(16)
C12 C13 Si2 C19 88.59(17)
O3 Si1 C15 C16 -176.22(19)
C17 Si1 C15 C16 64.4(2)
C11 Si1 C15 C16 -60.7(2)
O3 Si1 C17 C18 -53.1(2)
C15 Si1 C17 C18 65.4(2)
C11 Si1 C17 C18 -171.6(2)
O3 Si2 C19 C20 68.3(3)
C21 Si2 C19 C20 -172.8(3)
C13 Si2 C19 C20 -48.5(3)
O3 Si2 C21 C22 61.3(3)
C19 Si2 C21 C22 -56.4(3)
C13 Si2 C21 C22 -178.5(2)
